data_7225495
loop_
_publ_author_name
'Shi, Qing'
'Li, Pinhua'
'Zhu, Xianjin'
'Wang, Lei'

_publ_section_title
;
 Decarboxylative/decarbonylative C3-acylation of indoles via
 photocatalysis: a simple and efficient route to 3-acylindoles
;
_journal_issue 18
_journal_name_full 'Green Chem.'
_journal_page_first 4916
_journal_paper_doi 10.1039/C6GC00516K
_journal_volume 18
_journal_year 2016
_chemical_formula_moiety 'C15 H11 N O'
_chemical_formula_sum 'C15 H11 N O'
_chemical_formula_weight 221.25
_chemical_name_systematic
; 
 ? 
;
_space_group_IT_number 14
_symmetry_cell_setting monoclinic
_symmetry_space_group_name_Hall '-P 2yn'
_symmetry_space_group_name_H-M 'P 1 21/n 1'
_atom_sites_solution_hydrogens geom
_atom_sites_solution_primary direct
_atom_sites_solution_secondary difmap
_audit_creation_method SHELXL-97
_audit_update_record
;
2016-01-24 deposited with the CCDC.
2016-06-06 downloaded from the CCDC.
;
_cell_angle_alpha 90.00
_cell_angle_beta 114.155(4)
_cell_angle_gamma 90.00
_cell_formula_units_Z 4
_cell_length_a 13.2486(15)
_cell_length_b 7.0891(9)
_cell_length_c 13.5496(18)
_cell_measurement_reflns_used 4947
_cell_measurement_temperature 296(2)
_cell_measurement_theta_max 27.4773
_cell_measurement_theta_min 3.2957
_cell_volume 1161.2(3)
_computing_cell_refinement 'Bruker SMART'
_computing_data_collection 'Bruker SMART APEX II'
_computing_data_reduction 'Bruker SAINT'
_computing_molecular_graphics 'Bruker SHELXTL'
_computing_publication_material 'Bruker SHELXTL'
_computing_structure_refinement 'SHELXL-97 (Sheldrick, 2008)'
_computing_structure_solution 'SHELXS-97 (Sheldrick, 2008)'
_diffrn_ambient_temperature 296(2)
_diffrn_measured_fraction_theta_full 0.951
_diffrn_measured_fraction_theta_max 0.951
_diffrn_measurement_device_type 'Bruker APEX II area detector'
_diffrn_measurement_method '\w scans'
_diffrn_radiation_monochromator graphite
_diffrn_radiation_source 'fine-focus sealed tube'
_diffrn_radiation_type MoK\a
_diffrn_radiation_wavelength 0.71073
_diffrn_reflns_av_R_equivalents 0.0440
_diffrn_reflns_av_unetI/netI 0.0296
_diffrn_reflns_limit_h_max 15
_diffrn_reflns_limit_h_min -15
_diffrn_reflns_limit_k_max 8
_diffrn_reflns_limit_k_min -7
_diffrn_reflns_limit_l_max 16
_diffrn_reflns_limit_l_min -16
_diffrn_reflns_number 10466
_diffrn_reflns_theta_full 24.98
_diffrn_reflns_theta_max 24.98
_diffrn_reflns_theta_min 2.80
_exptl_absorpt_coefficient_mu 0.080
_exptl_absorpt_correction_T_max 0.9984
_exptl_absorpt_correction_T_min 0.9921
_exptl_absorpt_correction_type multi-scan
_exptl_absorpt_process_details SADABS
_exptl_crystal_colour colourless
_exptl_crystal_density_diffrn 1.266
_exptl_crystal_density_method 'not measured'
_exptl_crystal_description plate
_exptl_crystal_F_000 464
_exptl_crystal_size_max 0.10
_exptl_crystal_size_mid 0.04
_exptl_crystal_size_min 0.02
_refine_diff_density_max 0.250
_refine_diff_density_min -0.140
_refine_diff_density_rms 0.046
_refine_ls_extinction_coef 0.021(4)
_refine_ls_extinction_expression Fc^*^=kFc[1+0.001xFc^2^\l^3^/sin(2\q)]^-1/4^
_refine_ls_extinction_method SHELXL
_refine_ls_goodness_of_fit_ref 1.101
_refine_ls_hydrogen_treatment constr
_refine_ls_matrix_type full
_refine_ls_number_parameters 155
_refine_ls_number_reflns 1937
_refine_ls_number_restraints 0
_refine_ls_restrained_S_all 1.101
_refine_ls_R_factor_all 0.0744
_refine_ls_R_factor_gt 0.0567
_refine_ls_shift/su_max 0.000
_refine_ls_shift/su_mean 0.000
_refine_ls_structure_factor_coef Fsqd
_refine_ls_weighting_details 'calc w=1/[\s^2^(Fo^2^)+(0.0671P)^2^+0.5934P] where P=(Fo^2^+2Fc^2^)/3'
_refine_ls_weighting_scheme calc
_refine_ls_wR_factor_gt 0.1437
_refine_ls_wR_factor_ref 0.1532
_reflns_number_gt 1519
_reflns_number_total 1937
_reflns_threshold_expression >2sigma(I)
_cod_data_source_file c6gc00516k2.cif
_cod_data_source_block 20151203b_0m
_cod_depositor_comments
;
The following automatic conversions were performed:

'_symmetry_cell_setting' value 'Monoclinic' changed to 'monoclinic'
according to
/usr/data/users/saulius/crontab/automatic-downloads/rss-feeds/RSC/lib/dictionaries/cif_core.dic
dictionary named 'cif_core.dic' version 2.4.2 from 2011-04-26.

'_exptl_absorpt_correction_type' value 'Multi-scan' changed to
'multi-scan' according to
/usr/data/users/saulius/crontab/automatic-downloads/rss-feeds/RSC/lib/dictionaries/cif_core.dic
dictionary named 'cif_core.dic' version 2.4.2 from 2011-04-26.

Automatic conversion script
Id: cif_fix_values 4268 2015-11-12 08:31:59Z antanas 

 Adding full bibliography for 7225495.cif.
;
_cod_original_sg_symbol_H-M 'P 21/n'
_cod_database_code 7225495

loop_
_symmetry_equiv_pos_as_xyz
'x, y, z'
'-x+1/2, y+1/2, -z+1/2'
'-x, -y, -z'
'x-1/2, -y-1/2, z-1/2'

loop_
_atom_site_label
_atom_site_type_symbol
_atom_site_fract_x
_atom_site_fract_y
_atom_site_fract_z
_atom_site_U_iso_or_equiv
_atom_site_adp_type
_atom_site_occupancy
_atom_site_symmetry_multiplicity
_atom_site_calc_flag
_atom_site_refinement_flags
C2 C 0.84422(17) 0.2328(3) 0.85536(17) 0.0355(6) Uani 1 1 d .
C3 C 0.75694(18) 0.1963(3) 0.89081(17) 0.0358(6) Uani 1 1 d .
C1 C 0.79243(19) 0.2654(3) 0.74540(18) 0.0382(6) Uani 1 1 d .
H1 H 0.8284 0.2933 0.7009 0.046 Uiso 1 1 calc R
C8 C 0.65676(18) 0.2071(3) 0.79847(18) 0.0373(6) Uani 1 1 d .
C7 C 0.5546(2) 0.1751(4) 0.8009(2) 0.0524(7) Uani 1 1 d .
H7 H 0.4894 0.1820 0.7385 0.063 Uiso 1 1 calc R
C4 C 0.7528(2) 0.1512(4) 0.9894(2) 0.0506(7) Uani 1 1 d .
H4 H 0.8174 0.1424 1.0523 0.061 Uiso 1 1 calc R
C5 C 0.6517(2) 0.1204(5) 0.9915(2) 0.0648(8) Uani 1 1 d .
H5 H 0.6484 0.0902 1.0568 0.078 Uiso 1 1 calc R
C6 C 0.5542(2) 0.1329(5) 0.8991(3) 0.0641(8) Uani 1 1 d .
H6 H 0.4871 0.1121 0.9040 0.077 Uiso 1 1 calc R
N1 N 0.68202(15) 0.2508(3) 0.71230(15) 0.0423(5) Uani 1 1 d .
H1A H 0.6343 0.2666 0.6469 0.051 Uiso 1 1 calc R
C9 C 0.96071(19) 0.2418(3) 0.92360(18) 0.0389(6) Uani 1 1 d .
C11 C 1.1388(2) 0.3584(4) 0.9260(2) 0.0528(7) Uani 1 1 d .
H11 H 1.1490 0.4258 0.9882 0.063 Uiso 1 1 calc R
C15 C 1.0311(2) 0.1490(4) 0.7841(2) 0.0502(7) Uani 1 1 d .
H15 H 0.9683 0.0753 0.7496 0.060 Uiso 1 1 calc R
C10 C 1.04381(18) 0.2513(3) 0.87546(18) 0.0400(6) Uani 1 1 d .
C14 C 1.1124(3) 0.1565(5) 0.7440(3) 0.0663(9) Uani 1 1 d .
H14 H 1.1036 0.0883 0.6824 0.080 Uiso 1 1 calc R
C12 C 1.2184(2) 0.3662(5) 0.8852(3) 0.0680(9) Uani 1 1 d .
H12 H 1.2810 0.4406 0.9188 0.082 Uiso 1 1 calc R
C13 C 1.2048(3) 0.2636(5) 0.7948(3) 0.0734(10) Uani 1 1 d .
H13 H 1.2591 0.2672 0.7679 0.088 Uiso 1 1 calc R
O1 O 0.99364(13) 0.2422(3) 1.02266(13) 0.0570(6) Uani 1 1 d .

loop_
_atom_site_aniso_label
_atom_site_aniso_U_11
_atom_site_aniso_U_22
_atom_site_aniso_U_33
_atom_site_aniso_U_23
_atom_site_aniso_U_13
_atom_site_aniso_U_12
C2 0.0329(12) 0.0348(13) 0.0312(11) 0.0009(9) 0.0054(10) -0.0014(10)
C3 0.0329(12) 0.0312(12) 0.0357(12) -0.0006(9) 0.0064(10) -0.0010(9)
C1 0.0351(12) 0.0387(13) 0.0347(12) 0.0002(10) 0.0081(10) 0.0001(10)
C8 0.0348(12) 0.0306(12) 0.0391(12) -0.0001(10) 0.0076(10) -0.0012(10)
C7 0.0310(13) 0.0512(17) 0.0632(17) 0.0002(13) 0.0073(12) -0.0023(12)
C4 0.0465(15) 0.0622(18) 0.0383(13) 0.0058(12) 0.0125(11) -0.0051(13)
C5 0.0581(18) 0.083(2) 0.0625(18) 0.0073(16) 0.0341(15) -0.0095(16)
C6 0.0450(16) 0.071(2) 0.080(2) 0.0047(16) 0.0294(15) -0.0092(14)
N1 0.0328(11) 0.0475(12) 0.0323(10) 0.0036(9) -0.0014(8) 0.0015(9)
C9 0.0330(13) 0.0425(14) 0.0336(12) -0.0019(10) 0.0059(10) -0.0023(10)
C11 0.0427(14) 0.0554(17) 0.0552(16) -0.0024(13) 0.0149(12) -0.0071(13)
C15 0.0453(14) 0.0485(16) 0.0540(15) -0.0034(12) 0.0175(12) 0.0014(12)
C10 0.0334(13) 0.0407(14) 0.0410(13) 0.0032(10) 0.0103(10) 0.0011(10)
C14 0.0648(19) 0.076(2) 0.0681(19) -0.0051(16) 0.0375(16) 0.0080(17)
C12 0.0484(17) 0.075(2) 0.083(2) 0.0024(18) 0.0296(16) -0.0140(15)
C13 0.062(2) 0.088(3) 0.086(2) 0.0085(19) 0.0460(18) 0.0020(18)
O1 0.0329(9) 0.0970(16) 0.0310(9) -0.0042(9) 0.0028(7) -0.0055(9)

loop_
_atom_type_symbol
_atom_type_description
_atom_type_scat_dispersion_real
_atom_type_scat_dispersion_imag
_atom_type_scat_source
C C 0.0033 0.0016 'International Tables Vol C Tables 4.2.6.8 and 6.1.1.4'
H H 0.0000 0.0000 'International Tables Vol C Tables 4.2.6.8 and 6.1.1.4'
N N 0.0061 0.0033 'International Tables Vol C Tables 4.2.6.8 and 6.1.1.4'
O O 0.0106 0.0060 'International Tables Vol C Tables 4.2.6.8 and 6.1.1.4'

loop_
_geom_angle_atom_site_label_1
_geom_angle_atom_site_label_2
_geom_angle_atom_site_label_3
_geom_angle
C1 C2 C9 127.9(2)
C1 C2 C3 106.06(19)
C9 C2 C3 126.0(2)
C4 C3 C8 118.2(2)
C4 C3 C2 135.1(2)
C8 C3 C2 106.7(2)
N1 C1 C2 109.8(2)
N1 C8 C7 129.5(2)
N1 C8 C3 107.4(2)
C7 C8 C3 123.1(2)
C6 C7 C8 116.9(2)
C5 C4 C3 118.6(2)
C4 C5 C6 122.0(3)
C7 C6 C5 121.3(3)
C1 N1 C8 110.06(19)
O1 C9 C2 120.6(2)
O1 C9 C10 118.7(2)
C2 C9 C10 120.6(2)
C12 C11 C10 120.8(3)
C10 C15 C14 119.9(3)
C15 C10 C11 118.8(2)
C15 C10 C9 121.6(2)
C11 C10 C9 119.4(2)
C13 C14 C15 120.2(3)
C11 C12 C13 119.7(3)
C14 C13 C12 120.5(3)

loop_
_geom_bond_atom_site_label_1
_geom_bond_atom_site_label_2
_geom_bond_distance
C2 C1 1.381(3)
C2 C9 1.440(3)
C2 C3 1.446(3)
C3 C4 1.396(3)
C3 C8 1.405(3)
C1 N1 1.347(3)
C8 N1 1.375(3)
C8 C7 1.386(3)
C7 C6 1.366(4)
C4 C5 1.369(4)
C5 C6 1.386(4)
C9 O1 1.230(3)
C9 C10 1.493(3)
C11 C12 1.377(4)
C11 C10 1.387(3)
C15 C10 1.384(3)
C15 C14 1.393(4)
C14 C13 1.364(5)
C12 C13 1.372(5)
